data_4070684
loop_
_publ_author_name
'Li, Shihui'
'Miao, Wei'
'Tang, Tao'
'Dong, Weimin'
'Zhang, Xuequan'
'Cui, Dongmei'

_publ_section_title
;
 New Rare Earth Metal Bis(alkyl)s Bearing an Iminophosphonamido Ligand.
 Synthesis and Catalysis toward Highly 3,4-Selective Polymerization of
 Isoprene
;
_journal_issue 4
_journal_name_full Organometallics
_journal_page_first 718
_journal_paper_doi 10.1021/om700945r
_journal_volume 27
_journal_year 2008
_chemical_formula_sum 'C39 H56 N2 O P Si2 Y'
_chemical_formula_weight 744.92
_chemical_name_systematic
; 
 ? 
;
_space_group_IT_number 88
_symmetry_space_group_name_Hall '-I 4ad'
_symmetry_space_group_name_H-M 'I 41/a :2'
_atom_sites_solution_hydrogens geom
_atom_sites_solution_primary direct
_atom_sites_solution_secondary difmap
_audit_creation_method SHELXL-97
_cell_angle_alpha 90.00
_cell_angle_beta 90.00
_cell_angle_gamma 90.00
_cell_formula_units_Z 16
_cell_length_a 20.8477(10)
_cell_length_b 20.8477(10)
_cell_length_c 39.083(3)
_cell_measurement_temperature 293(2)
_cell_volume 16986.5(17)
_computing_structure_refinement 'SHELXL-97 (Sheldrick, 1997)'
_computing_structure_solution 'SHELXS-97 (Sheldrick, 1990)'
_diffrn_ambient_temperature 293(2)
_diffrn_measured_fraction_theta_full 0.997
_diffrn_measured_fraction_theta_max 0.997
_diffrn_radiation_monochromator graphite
_diffrn_radiation_source 'fine-focus sealed tube'
_diffrn_radiation_type MoK\a
_diffrn_radiation_wavelength 0.71073
_diffrn_reflns_av_R_equivalents 0.1696
_diffrn_reflns_av_sigmaI/netI 0.1417
_diffrn_reflns_limit_h_max 25
_diffrn_reflns_limit_h_min -25
_diffrn_reflns_limit_k_max 25
_diffrn_reflns_limit_k_min -25
_diffrn_reflns_limit_l_max 48
_diffrn_reflns_limit_l_min -31
_diffrn_reflns_number 47759
_diffrn_reflns_theta_full 26.06
_diffrn_reflns_theta_max 26.06
_diffrn_reflns_theta_min 1.73
_exptl_absorpt_coefficient_mu 1.496
_exptl_crystal_density_diffrn 1.165
_exptl_crystal_density_method 'not measured'
_exptl_crystal_F_000 6304
_refine_diff_density_max 0.386
_refine_diff_density_min -0.278
_refine_diff_density_rms 0.062
_refine_ls_extinction_method none
_refine_ls_goodness_of_fit_ref 0.937
_refine_ls_hydrogen_treatment mixed
_refine_ls_matrix_type full
_refine_ls_number_parameters 424
_refine_ls_number_reflns 8383
_refine_ls_number_restraints 0
_refine_ls_restrained_S_all 0.937
_refine_ls_R_factor_all 0.1703
_refine_ls_R_factor_gt 0.0613
_refine_ls_shift/su_max 0.001
_refine_ls_shift/su_mean 0.000
_refine_ls_structure_factor_coef Fsqd
_refine_ls_weighting_details 'calc w=1/[\s^2^(Fo^2^)+(0.0515P)^2^+0.0000P] where P=(Fo^2^+2Fc^2^)/3'
_refine_ls_weighting_scheme calc
_refine_ls_wR_factor_gt 0.1028
_refine_ls_wR_factor_ref 0.1331
_reflns_number_gt 3791
_reflns_number_total 8383
_reflns_threshold_expression >2sigma(I)
_cod_data_source_file om700945r-file002.cif
_cod_data_source_block 3b
_cod_original_cell_volume 16986.6(16)
_cod_database_code 4070684

loop_
_symmetry_equiv_pos_as_xyz
'x, y, z'
'-x+1/2, -y, z+1/2'
'-y+3/4, x+1/4, z+1/4'
'y+3/4, -x+3/4, z+3/4'
'x+1/2, y+1/2, z+1/2'
'-x+1, -y+1/2, z+1'
'-y+5/4, x+3/4, z+3/4'
'y+5/4, -x+5/4, z+5/4'
'-x, -y, -z'
'x-1/2, y, -z-1/2'
'y-3/4, -x-1/4, -z-1/4'
'-y-3/4, x-3/4, -z-3/4'
'-x+1/2, -y+1/2, -z+1/2'
'x, y+1/2, -z'
'y-1/4, -x+1/4, -z+1/4'
'-y-1/4, x-1/4, -z-1/4'

loop_
_atom_site_label
_atom_site_type_symbol
_atom_site_fract_x
_atom_site_fract_y
_atom_site_fract_z
_atom_site_U_iso_or_equiv
_atom_site_adp_type
_atom_site_occupancy
_atom_site_symmetry_multiplicity
_atom_site_calc_flag
_atom_site_refinement_flags
Y Y 0.66927(2) 0.51947(2) 0.391065(12) 0.04668(16) Uani 1 1 d .
N1 N 0.77612(16) 0.50037(16) 0.40578(9) 0.0417(9) Uani 1 1 d .
N2 N 0.74745(16) 0.57382(17) 0.35895(9) 0.0440(10) Uani 1 1 d .
O O 0.64277(16) 0.43526(16) 0.42770(9) 0.0676(10) Uani 1 1 d .
P P 0.81009(6) 0.54762(6) 0.37891(3) 0.0427(3) Uani 1 1 d .
Si1 Si 0.54477(7) 0.61671(8) 0.43396(5) 0.0746(5) Uani 1 1 d .
Si2 Si 0.60626(8) 0.43686(8) 0.31038(4) 0.0761(5) Uani 1 1 d .
C1 C 0.6835(3) 0.6525(3) 0.33028(13) 0.0723(17) Uani 1 1 d .
H1 H 0.6475 0.6324 0.3393 0.087 Uiso 1 1 calc R
C2 C 0.6759(3) 0.7056(3) 0.30967(16) 0.091(2) Uani 1 1 d .
H2 H 0.6349 0.7208 0.3050 0.110 Uiso 1 1 calc R
C3 C 0.7282(4) 0.7363(3) 0.29602(14) 0.087(2) Uani 1 1 d .
H3 H 0.7228 0.7721 0.2821 0.104 Uiso 1 1 calc R
C4 C 0.7883(3) 0.7136(3) 0.30316(13) 0.0719(17) Uani 1 1 d .
H4 H 0.8240 0.7340 0.2940 0.086 Uiso 1 1 calc R
C5 C 0.7965(3) 0.6601(2) 0.32407(12) 0.0560(14) Uani 1 1 d .
H5 H 0.8377 0.6455 0.3288 0.067 Uiso 1 1 calc R
C6 C 0.7441(3) 0.6284(2) 0.33793(12) 0.0493(13) Uani 1 1 d .
C7 C 0.8531(2) 0.6142(2) 0.39788(11) 0.0426(12) Uani 1 1 d .
C8 C 0.8175(2) 0.6590(2) 0.41623(12) 0.0565(14) Uani 1 1 d .
H8 H 0.7733 0.6541 0.4180 0.068 Uiso 1 1 calc R
C9 C 0.8466(2) 0.7100(2) 0.43160(12) 0.0616(15) Uani 1 1 d .
H9 H 0.8222 0.7395 0.4438 0.074 Uiso 1 1 calc R
C10 C 0.9119(3) 0.7180(2) 0.42907(13) 0.0625(15) Uani 1 1 d .
H10 H 0.9318 0.7523 0.4399 0.075 Uiso 1 1 calc R
C11 C 0.9475(2) 0.6753(2) 0.41051(13) 0.0634(15) Uani 1 1 d .
H11 H 0.9916 0.6810 0.4083 0.076 Uiso 1 1 calc R
C12 C 0.9179(2) 0.6233(2) 0.39497(12) 0.0537(13) Uani 1 1 d .
H12 H 0.9423 0.5944 0.3824 0.064 Uiso 1 1 calc R
C13 C 0.8681(2) 0.5065(2) 0.35283(12) 0.0432(12) Uani 1 1 d .
C14 C 0.8627(2) 0.5067(2) 0.31735(12) 0.0516(13) Uani 1 1 d .
H14 H 0.8293 0.5289 0.3070 0.062 Uiso 1 1 calc R
C15 C 0.9065(3) 0.4742(3) 0.29741(13) 0.0647(15) Uani 1 1 d .
H15 H 0.9033 0.4755 0.2737 0.078 Uiso 1 1 calc R
C16 C 0.9553(3) 0.4396(3) 0.31275(16) 0.0691(16) Uani 1 1 d .
H16 H 0.9846 0.4171 0.2993 0.083 Uiso 1 1 calc R
C17 C 0.9605(2) 0.4383(2) 0.34758(15) 0.0627(15) Uani 1 1 d .
H17 H 0.9931 0.4147 0.3579 0.075 Uiso 1 1 calc R
C18 C 0.9178(2) 0.4720(2) 0.36754(12) 0.0498(13) Uani 1 1 d .
H18 H 0.9223 0.4715 0.3912 0.060 Uiso 1 1 calc R
C19 C 0.8048(2) 0.4504(2) 0.42568(12) 0.0433(12) Uani 1 1 d .
C20 C 0.8031(2) 0.3871(2) 0.41311(12) 0.0500(13) Uani 1 1 d .
C21 C 0.8285(3) 0.3388(3) 0.43371(16) 0.0741(17) Uani 1 1 d .
H21 H 0.8278 0.2968 0.4256 0.089 Uiso 1 1 calc R
C22 C 0.8546(3) 0.3504(3) 0.46555(18) 0.083(2) Uani 1 1 d .
C23 C 0.8546(2) 0.4122(3) 0.47729(14) 0.0745(18) Uani 1 1 d .
H23 H 0.8718 0.4206 0.4988 0.089 Uiso 1 1 calc R
C24 C 0.8298(2) 0.4629(3) 0.45831(12) 0.0535(14) Uani 1 1 d .
C25 C 0.7749(2) 0.3714(2) 0.37924(12) 0.0648(15) Uani 1 1 d .
H25A H 0.7740 0.3257 0.3763 0.097 Uiso 1 1 calc R
H25B H 0.8005 0.3904 0.3615 0.097 Uiso 1 1 calc R
H25C H 0.7320 0.3880 0.3780 0.097 Uiso 1 1 calc R
C26 C 0.8837(3) 0.2958(3) 0.48669(17) 0.133(3) Uani 1 1 d .
H26A H 0.9198 0.2782 0.4748 0.200 Uiso 1 1 calc R
H26B H 0.8520 0.2629 0.4901 0.200 Uiso 1 1 calc R
H26C H 0.8973 0.3121 0.5085 0.200 Uiso 1 1 calc R
C27 C 0.8304(2) 0.5303(3) 0.47287(12) 0.0768(17) Uani 1 1 d .
H27A H 0.8382 0.5284 0.4971 0.115 Uiso 1 1 calc R
H27B H 0.7897 0.5503 0.4687 0.115 Uiso 1 1 calc R
H27C H 0.8637 0.5548 0.4620 0.115 Uiso 1 1 calc R
C28 C 0.6571(3) 0.4336(3) 0.46389(15) 0.096(2) Uani 1 1 d .
H28A H 0.7007 0.4189 0.4675 0.115 Uiso 1 1 calc R
H28B H 0.6529 0.4762 0.4736 0.115 Uiso 1 1 calc R
C29 C 0.6132(4) 0.3912(5) 0.4797(2) 0.169(5) Uani 1 1 d .
H29A H 0.5796 0.4151 0.4912 0.203 Uiso 1 1 calc R
H29B H 0.6349 0.3645 0.4963 0.203 Uiso 1 1 calc R
C30 C 0.5859(4) 0.3517(4) 0.4522(3) 0.165(4) Uani 1 1 d .
H30A H 0.6011 0.3079 0.4542 0.198 Uiso 1 1 calc R
H30B H 0.5395 0.3515 0.4537 0.198 Uiso 1 1 calc R
C31 C 0.6056(4) 0.3781(3) 0.42052(18) 0.118(3) Uani 1 1 d .
H31A H 0.5684 0.3889 0.4067 0.141 Uiso 1 1 calc R
H31B H 0.6314 0.3474 0.4080 0.141 Uiso 1 1 calc R
C32 C 0.6299(2) 0.6022(2) 0.42706(12) 0.0605(14) Uani 1 1 d .
H32A H 0.6487 0.5952 0.4495 0.073 Uiso 1 1 calc R
H32B H 0.6478 0.6420 0.4185 0.073 Uiso 1 1 calc R
C33 C 0.5008(2) 0.5402(3) 0.44234(14) 0.0843(18) Uani 1 1 d .
H33A H 0.5090 0.5105 0.4241 0.126 Uiso 1 1 calc R
H33B H 0.4556 0.5487 0.4436 0.126 Uiso 1 1 calc R
H33C H 0.5152 0.5222 0.4636 0.126 Uiso 1 1 calc R
C34 C 0.5284(3) 0.6694(3) 0.47160(19) 0.145(3) Uani 1 1 d .
H34A H 0.5421 0.6482 0.4921 0.217 Uiso 1 1 calc R
H34B H 0.4832 0.6781 0.4729 0.217 Uiso 1 1 calc R
H34C H 0.5513 0.7090 0.4691 0.217 Uiso 1 1 calc R
C35 C 0.5099(3) 0.6541(3) 0.39492(17) 0.115(3) Uani 1 1 d .
H35A H 0.5309 0.6943 0.3906 0.173 Uiso 1 1 calc R
H35B H 0.4649 0.6613 0.3983 0.173 Uiso 1 1 calc R
H35C H 0.5160 0.6260 0.3757 0.173 Uiso 1 1 calc R
C36 C 0.5939(2) 0.4885(2) 0.34751(12) 0.0667(15) Uani 1 1 d .
H36A H 0.5583 0.4694 0.3598 0.080 Uiso 1 1 calc R
H36B H 0.5778 0.5285 0.3382 0.080 Uiso 1 1 calc R
C37 C 0.5926(4) 0.3511(3) 0.32281(16) 0.127(3) Uani 1 1 d .
H37A H 0.6241 0.3385 0.3394 0.190 Uiso 1 1 calc R
H37B H 0.5964 0.3243 0.3029 0.190 Uiso 1 1 calc R
H37C H 0.5505 0.3466 0.3324 0.190 Uiso 1 1 calc R
C38 C 0.5530(3) 0.4555(3) 0.27330(15) 0.119(2) Uani 1 1 d .
H38A H 0.5090 0.4530 0.2804 0.179 Uiso 1 1 calc R
H38B H 0.5607 0.4252 0.2553 0.179 Uiso 1 1 calc R
H38C H 0.5621 0.4981 0.2652 0.179 Uiso 1 1 calc R
C39 C 0.6891(3) 0.4438(3) 0.29410(14) 0.105(2) Uani 1 1 d .
H39A H 0.6979 0.4877 0.2884 0.157 Uiso 1 1 calc R
H39B H 0.6938 0.4176 0.2741 0.157 Uiso 1 1 calc R
H39C H 0.7186 0.4297 0.3114 0.157 Uiso 1 1 calc R

loop_
_atom_site_aniso_label
_atom_site_aniso_U_11
_atom_site_aniso_U_22
_atom_site_aniso_U_33
_atom_site_aniso_U_23
_atom_site_aniso_U_13
_atom_site_aniso_U_12
Y 0.0447(3) 0.0507(3) 0.0447(3) 0.0000(3) -0.0025(2) -0.0034(2)
N1 0.043(2) 0.047(2) 0.035(2) 0.0029(19) 0.0008(19) 0.0014(19)
N2 0.049(2) 0.043(2) 0.039(2) 0.006(2) -0.0073(19) 0.0016(18)
O 0.078(3) 0.067(2) 0.057(3) 0.008(2) 0.000(2) -0.022(2)
P 0.0451(8) 0.0449(8) 0.0379(8) -0.0017(6) 0.0008(6) -0.0014(6)
Si1 0.0542(10) 0.0727(11) 0.0969(14) -0.0148(10) 0.0067(10) 0.0034(9)
Si2 0.0861(13) 0.0811(12) 0.0610(11) -0.0084(9) -0.0237(10) -0.0012(10)
C1 0.081(4) 0.067(4) 0.069(4) 0.021(3) 0.001(3) 0.010(3)
C2 0.110(6) 0.083(5) 0.081(5) 0.020(4) -0.005(4) 0.023(4)
C3 0.157(7) 0.049(4) 0.054(4) 0.005(3) 0.004(5) 0.017(5)
C4 0.114(5) 0.056(4) 0.046(4) -0.002(3) 0.011(4) -0.008(4)
C5 0.083(4) 0.044(3) 0.042(3) 0.003(3) 0.004(3) -0.001(3)
C6 0.061(4) 0.047(3) 0.039(3) -0.009(3) 0.001(3) 0.000(3)
C7 0.046(3) 0.047(3) 0.034(3) -0.004(2) 0.003(2) -0.001(2)
C8 0.041(3) 0.063(4) 0.066(4) -0.014(3) 0.006(3) -0.005(3)
C9 0.061(4) 0.057(4) 0.067(4) -0.024(3) 0.009(3) -0.004(3)
C10 0.061(4) 0.061(4) 0.066(4) -0.021(3) 0.002(3) -0.021(3)
C11 0.048(3) 0.068(4) 0.074(4) -0.016(3) 0.016(3) -0.012(3)
C12 0.050(3) 0.054(3) 0.057(3) -0.013(3) 0.009(3) -0.007(3)
C13 0.049(3) 0.038(3) 0.042(3) 0.001(2) 0.003(3) -0.004(2)
C14 0.054(3) 0.053(3) 0.048(4) -0.005(3) 0.000(3) -0.005(3)
C15 0.075(4) 0.074(4) 0.046(3) -0.025(3) 0.006(3) -0.011(3)
C16 0.066(4) 0.067(4) 0.074(5) -0.024(3) 0.021(4) 0.001(3)
C17 0.059(4) 0.060(4) 0.069(4) 0.002(3) 0.009(3) 0.010(3)
C18 0.053(3) 0.049(3) 0.047(3) -0.007(3) 0.006(3) -0.002(3)
C19 0.036(3) 0.058(3) 0.036(3) 0.008(3) 0.004(2) -0.003(2)
C20 0.062(3) 0.045(3) 0.044(3) 0.008(3) 0.002(3) 0.000(3)
C21 0.089(4) 0.054(4) 0.079(5) 0.022(4) 0.001(4) 0.007(3)
C22 0.075(4) 0.095(5) 0.078(5) 0.048(4) -0.001(4) -0.001(4)
C23 0.055(4) 0.119(6) 0.050(4) 0.035(4) -0.009(3) -0.017(4)
C24 0.041(3) 0.085(4) 0.035(3) 0.012(3) 0.001(3) -0.012(3)
C25 0.094(4) 0.045(3) 0.056(4) -0.006(3) -0.005(3) -0.002(3)
C26 0.126(6) 0.151(7) 0.121(6) 0.091(5) -0.023(5) 0.018(5)
C27 0.082(4) 0.108(5) 0.040(3) -0.014(3) -0.004(3) -0.018(4)
C28 0.098(5) 0.133(6) 0.056(4) 0.026(4) -0.010(4) -0.016(4)
C29 0.114(7) 0.279(12) 0.114(7) 0.109(8) -0.041(5) -0.098(7)
C30 0.162(9) 0.145(8) 0.189(10) 0.064(8) 0.006(8) -0.070(7)
C31 0.159(7) 0.089(5) 0.106(6) 0.006(5) 0.017(5) -0.062(5)
C32 0.056(3) 0.064(4) 0.062(3) -0.003(3) 0.003(3) -0.002(3)
C33 0.058(4) 0.107(5) 0.087(4) 0.004(4) 0.002(3) 0.002(3)
C34 0.087(5) 0.151(7) 0.196(8) -0.089(6) 0.046(5) 0.000(5)
C35 0.075(4) 0.090(5) 0.180(7) 0.034(5) -0.022(5) -0.004(4)
C36 0.069(4) 0.068(4) 0.063(4) 0.003(3) -0.019(3) -0.007(3)
C37 0.195(8) 0.079(5) 0.105(5) -0.017(4) -0.050(5) -0.021(5)
C38 0.132(6) 0.137(6) 0.089(5) -0.024(5) -0.048(5) 0.019(5)
C39 0.116(6) 0.138(6) 0.060(4) -0.006(4) -0.005(4) 0.019(5)

loop_
_atom_type_symbol
_atom_type_description
_atom_type_scat_dispersion_real
_atom_type_scat_dispersion_imag
_atom_type_scat_source
C C 0.0033 0.0016 'International Tables Vol C Tables 4.2.6.8 and 6.1.1.4'
H H 0.0000 0.0000 'International Tables Vol C Tables 4.2.6.8 and 6.1.1.4'
N N 0.0061 0.0033 'International Tables Vol C Tables 4.2.6.8 and 6.1.1.4'
O O 0.0106 0.0060 'International Tables Vol C Tables 4.2.6.8 and 6.1.1.4'
Si Si 0.0817 0.0704 'International Tables Vol C Tables 4.2.6.8 and 6.1.1.4'
P P 0.1023 0.0942 'International Tables Vol C Tables 4.2.6.8 and 6.1.1.4'
Y Y -2.7962 3.5667 'International Tables Vol C Tables 4.2.6.8 and 6.1.1.4'

loop_
_geom_angle_atom_site_label_1
_geom_angle_atom_site_label_2
_geom_angle_atom_site_label_3
_geom_angle
O Y N1 86.93(12)
O Y N2 148.85(12)
N1 Y N2 63.37(12)
O Y C32 95.82(15)
N1 Y C32 107.94(14)
N2 Y C32 101.90(14)
O Y C36 94.47(15)
N1 Y C36 138.74(15)
N2 Y C36 101.79(15)
C32 Y C36 112.90(16)
C19 N1 P 128.2(3)
C19 N1 Y 131.0(3)
P N1 Y 98.93(17)
C6 N2 P 126.6(3)
C6 N2 Y 132.0(3)
P N2 Y 98.03(17)
C28 O C31 106.3(4)
C28 O Y 124.7(3)
C31 O Y 128.8(4)
N1 P N2 99.60(19)
N1 P C13 112.0(2)
N2 P C13 115.5(2)
N1 P C7 114.90(19)
N2 P C7 109.8(2)
C13 P C7 105.4(2)
C32 Si1 C35 109.2(3)
C32 Si1 C33 111.2(2)
C35 Si1 C33 108.1(3)
C32 Si1 C34 113.1(3)
C35 Si1 C34 109.1(3)
C33 Si1 C34 105.9(3)
C36 Si2 C39 111.1(3)
C36 Si2 C38 114.2(3)
C39 Si2 C38 105.8(3)
C36 Si2 C37 109.6(3)
C39 Si2 C37 107.8(3)
C38 Si2 C37 108.1(3)
C2 C1 C6 121.4(6)
C3 C2 C1 120.7(6)
C4 C3 C2 119.1(6)
C3 C4 C5 120.6(6)
C6 C5 C4 120.9(5)
C5 C6 C1 117.3(5)
C5 C6 N2 125.1(5)
C1 C6 N2 117.6(5)
C12 C7 C8 118.4(4)
C12 C7 P 124.1(4)
C8 C7 P 117.5(4)
C9 C8 C7 120.8(4)
C8 C9 C10 120.2(5)
C11 C10 C9 119.8(5)
C10 C11 C12 120.0(5)
C7 C12 C11 120.8(5)
C18 C13 C14 118.4(4)
C18 C13 P 121.0(4)
C14 C13 P 120.6(4)
C15 C14 C13 120.6(5)
C14 C15 C16 119.9(5)
C17 C16 C15 120.0(5)
C16 C17 C18 120.3(5)
C17 C18 C13 120.9(5)
C24 C19 C20 120.1(5)
C24 C19 N1 120.9(4)
C20 C19 N1 118.8(4)
C21 C20 C19 117.8(5)
C21 C20 C25 120.4(5)
C19 C20 C25 121.9(4)
C22 C21 C20 122.9(6)
C23 C22 C21 117.9(6)
C23 C22 C26 121.3(7)
C21 C22 C26 120.8(7)
C22 C23 C24 122.5(6)
C23 C24 C19 118.8(5)
C23 C24 C27 120.1(5)
C19 C24 C27 121.1(5)
C29 C28 O 107.9(5)
C28 C29 C30 106.4(7)
C31 C30 C29 108.0(6)
C30 C31 O 107.8(6)
Si1 C32 Y 123.1(2)
Si2 C36 Y 129.0(2)

loop_
_geom_bond_atom_site_label_1
_geom_bond_atom_site_label_2
_geom_bond_distance
Y O 2.332(3)
Y N1 2.335(3)
Y N2 2.349(4)
Y C32 2.373(4)
Y C36 2.404(4)
N1 C19 1.432(5)
N1 P 1.605(4)
N2 C6 1.405(5)
N2 P 1.616(3)
O C28 1.446(6)
O C31 1.449(6)
P C13 1.799(5)
P C7 1.812(4)
Si1 C32 1.820(5)
Si1 C35 1.861(6)
Si1 C33 1.868(5)
Si1 C34 1.868(6)
Si2 C36 1.825(5)
Si2 C39 1.845(6)
Si2 C38 1.866(6)
Si2 C37 1.875(6)
C1 C2 1.378(7)
C1 C6 1.392(6)
C2 C3 1.372(8)
C3 C4 1.368(7)
C4 C5 1.393(6)
C5 C6 1.387(6)
C7 C12 1.370(6)
C7 C8 1.392(6)
C8 C9 1.364(6)
C9 C10 1.375(6)
C10 C11 1.368(6)
C11 C12 1.386(6)
C13 C18 1.386(6)
C13 C14 1.391(6)
C14 C15 1.378(6)
C15 C16 1.384(7)
C16 C17 1.366(6)
C17 C18 1.376(6)
C19 C24 1.403(6)
C19 C20 1.407(6)
C20 C21 1.395(6)
C20 C25 1.485(6)
C21 C22 1.380(7)
C22 C23 1.368(8)
C22 C26 1.531(7)
C23 C24 1.390(7)
C24 C27 1.515(6)
C28 C29 1.414(8)
C29 C30 1.468(10)
C30 C31 1.414(9)
